data_7003728
loop_
_publ_author_name
'Reger, Daniel L.'
'Semeniuc, Radu F.'
'Smith, Mark D.'

_publ_section_title
;
 Supramolecular networks of silver(i) and iron(ii) complexes of the
 third generation tris(pyrazolyl)methane ligand Ph2(O)POCH2C(pz)3 (pz =
 pyrazolyl ring)
;
_journal_issue 17
_journal_name_full 'Dalton Transactions'
_journal_page_first 2253
_journal_page_last 2260
_journal_paper_doi 10.1039/B719023A
_journal_year 2008
_chemical_formula_sum 'C22 H20 Ag2 F6 N12 O6 S2'
_chemical_formula_weight 942.36
_chemical_name_systematic
;
?
;
_space_group_IT_number 2
_symmetry_cell_setting triclinic
_symmetry_space_group_name_Hall '-P 1'
_symmetry_space_group_name_H-M 'P -1'
_atom_sites_solution_hydrogens geom
_atom_sites_solution_primary direct
_atom_sites_solution_secondary difmap
_audit_creation_method SHELXL-97
_cell_angle_alpha 71.5870(10)
_cell_angle_beta 68.4530(10)
_cell_angle_gamma 81.8470(10)
_cell_formula_units_Z 1
_cell_length_a 8.6922(6)
_cell_length_b 9.4966(7)
_cell_length_c 10.3316(8)
_cell_measurement_reflns_used 5799
_cell_measurement_temperature 150(2)
_cell_measurement_theta_max 26.360
_cell_measurement_theta_min 2.212
_cell_volume 752.30(10)
_computing_cell_refinement 'SAINT+ NT V6.22 (Bruker, 2001)'
_computing_data_collection 'SMART NT V5.625 (Bruker, 1998)'
_computing_data_reduction 'SAINT+ NT V6.22'
_computing_molecular_graphics 'SHELXTL V6.1 (Sheldrick, 2000)'
_computing_publication_material 'SHELXTL V6.1'
_computing_structure_refinement 'SHELXL-97 (Sheldrick, 1997)'
_computing_structure_solution 'SHELXS-97 (Sheldrick, 1990)'
_diffrn_ambient_temperature 150(2)
_diffrn_measured_fraction_theta_full 0.997
_diffrn_measured_fraction_theta_max 0.997
_diffrn_measurement_device_type 'Bruker SMART APEX CCD diffractometer'
_diffrn_measurement_method 'omega scans'
_diffrn_radiation_monochromator graphite
_diffrn_radiation_source 'fine-focus sealed tube'
_diffrn_radiation_type MoK\a
_diffrn_radiation_wavelength 0.71073
_diffrn_reflns_av_R_equivalents 0.0283
_diffrn_reflns_av_sigmaI/netI 0.0297
_diffrn_reflns_limit_h_max 10
_diffrn_reflns_limit_h_min -10
_diffrn_reflns_limit_k_max 11
_diffrn_reflns_limit_k_min -11
_diffrn_reflns_limit_l_max 12
_diffrn_reflns_limit_l_min -12
_diffrn_reflns_number 8993
_diffrn_reflns_theta_full 26.40
_diffrn_reflns_theta_max 26.40
_diffrn_reflns_theta_min 2.21
_diffrn_standards_decay_% 0
_exptl_absorpt_coefficient_mu 1.540
_exptl_absorpt_correction_T_max 1.0000
_exptl_absorpt_correction_T_min 0.8685
_exptl_absorpt_correction_type multi-scan
_exptl_absorpt_process_details '(SADABS, Bruker, 2001)'
_exptl_crystal_colour colorless
_exptl_crystal_density_diffrn 2.080
_exptl_crystal_density_method 'not measured'
_exptl_crystal_description 'flat bar'
_exptl_crystal_F_000 464
_exptl_crystal_size_max 0.26
_exptl_crystal_size_mid 0.14
_exptl_crystal_size_min 0.05
_refine_diff_density_max 0.725
_refine_diff_density_min -0.438
_refine_diff_density_rms 0.075
_refine_ls_extinction_method none
_refine_ls_goodness_of_fit_ref 1.050
_refine_ls_hydrogen_treatment constr
_refine_ls_matrix_type full
_refine_ls_number_parameters 226
_refine_ls_number_reflns 3066
_refine_ls_number_restraints 0
_refine_ls_restrained_S_all 1.050
_refine_ls_R_factor_all 0.0264
_refine_ls_R_factor_gt 0.0247
_refine_ls_shift/su_max 0.001
_refine_ls_shift/su_mean 0.000
_refine_ls_structure_factor_coef Fsqd
_refine_ls_weighting_details 'calc w=1/[\s^2^(Fo^2^)+(0.0258P)^2^+0.6529P] where P=(Fo^2^+2Fc^2^)/3'
_refine_ls_weighting_scheme calc
_refine_ls_wR_factor_gt 0.0600
_refine_ls_wR_factor_ref 0.0611
_reflns_number_gt 2904
_reflns_number_total 3066
_reflns_threshold_expression >2sigma(I)
_cod_data_source_file B719023A.txt
_cod_data_source_block 7
_cod_depositor_comments
;
The following automatic conversions were performed:
'_symmetry_cell_setting' value 'Triclinic' changed to 'triclinic'
according to '/home/saulius/struct/CIF-dictionaries/cif_core.dic'
dictionary named 'cif_core.dic' version 2.4.1 from 2010-06-29.

Automatic conversion script
Id: cif_fix_enum 1527 2010-12-29 10:47:43Z saulius 
;
_cod_database_code 7003728

loop_
_symmetry_equiv_pos_as_xyz
'x, y, z'
'-x, -y, -z'

loop_
_atom_site_label
_atom_site_type_symbol
_atom_site_fract_x
_atom_site_fract_y
_atom_site_fract_z
_atom_site_U_iso_or_equiv
_atom_site_adp_type
_atom_site_occupancy
_atom_site_symmetry_multiplicity
_atom_site_calc_flag
_atom_site_refinement_flags
_atom_site_disorder_assembly
_atom_site_disorder_group
Ag1 Ag 0.56022(2) 0.36646(2) 0.458674(19) 0.02649(8) Uani 1 1 d . . .
C1 C 0.6400(3) 0.3494(2) 0.7838(2) 0.0171(4) Uani 1 1 d . . .
H1 H 0.6686 0.3249 0.8740 0.021 Uiso 1 1 calc R . .
C11 C 0.8005(3) 0.1119(3) 0.7764(3) 0.0238(5) Uani 1 1 d . . .
H11 H 0.8349 0.1012 0.8564 0.029 Uiso 1 1 calc R . .
C12 C 0.8370(3) 0.0164(3) 0.6938(3) 0.0261(5) Uani 1 1 d . . .
H12 H 0.9014 -0.0734 0.7038 0.031 Uiso 1 1 calc R . .
C13 C 0.7587(3) 0.0797(3) 0.5907(3) 0.0226(5) Uani 1 1 d . . .
H13 H 0.7616 0.0370 0.5181 0.027 Uiso 1 1 calc R . .
C21 C 0.3608(3) 0.3144(3) 0.9712(3) 0.0243(5) Uani 1 1 d . . .
H21 H 0.3933 0.2773 1.0544 0.029 Uiso 1 1 calc R . .
C22 C 0.2030(3) 0.3308(3) 0.9699(3) 0.0281(5) Uani 1 1 d . . .
H22 H 0.1034 0.3082 1.0509 0.034 Uiso 1 1 calc R . .
C23 C 0.2197(3) 0.3882(3) 0.8234(3) 0.0258(5) Uani 1 1 d . . .
H23 H 0.1291 0.4113 0.7890 0.031 Uiso 1 1 calc R . .
C31 C 0.8391(3) 0.5425(3) 0.7157(3) 0.0234(5) Uani 1 1 d . . .
H31 H 0.8696 0.5084 0.8001 0.028 Uiso 1 1 calc R . .
C32 C 0.9053(3) 0.6586(3) 0.5963(3) 0.0283(5) Uani 1 1 d . . .
H32 H 0.9902 0.7217 0.5803 0.034 Uiso 1 1 calc R . .
C33 C 0.8209(3) 0.6642(3) 0.5032(3) 0.0288(5) Uani 1 1 d . . .
H33 H 0.8404 0.7351 0.4107 0.035 Uiso 1 1 calc R . .
N11 N 0.6800(2) 0.2067(2) 0.6076(2) 0.0191(4) Uani 1 1 d . . .
N12 N 0.7061(2) 0.2246(2) 0.7231(2) 0.0179(4) Uani 1 1 d . . .
N21 N 0.3767(2) 0.4066(2) 0.7379(2) 0.0237(4) Uani 1 1 d . . .
N22 N 0.4626(2) 0.3613(2) 0.8312(2) 0.0182(4) Uani 1 1 d . . .
N31 N 0.7096(3) 0.5586(2) 0.5588(2) 0.0247(4) Uani 1 1 d . . .
N32 N 0.7223(2) 0.4856(2) 0.6911(2) 0.0188(4) Uani 1 1 d . . .
S1 S 0.72923(7) 0.22760(6) 0.16901(6) 0.02131(13) Uani 1 1 d . . .
O1 O 0.5622(2) 0.2833(2) 0.2190(3) 0.0447(5) Uani 1 1 d . . .
O2 O 0.8289(2) 0.2331(2) 0.25200(19) 0.0300(4) Uani 1 1 d . . .
O3 O 0.8115(2) 0.2732(2) 0.01403(19) 0.0309(4) Uani 1 1 d . . .
C41 C 0.7038(3) 0.0299(3) 0.2073(3) 0.0274(5) Uani 1 1 d . . .
F1 F 0.8480(2) -0.04010(18) 0.1632(2) 0.0474(5) Uani 1 1 d . . .
F2 F 0.6089(2) 0.00593(18) 0.14056(17) 0.0357(4) Uani 1 1 d . . .
F3 F 0.6325(2) -0.03300(19) 0.34975(18) 0.0446(4) Uani 1 1 d . . .

loop_
_atom_site_aniso_label
_atom_site_aniso_U_11
_atom_site_aniso_U_22
_atom_site_aniso_U_33
_atom_site_aniso_U_23
_atom_site_aniso_U_13
_atom_site_aniso_U_12
Ag1 0.03581(12) 0.02418(11) 0.02378(11) -0.00706(8) -0.01858(8) 0.00921(8)
C1 0.0206(11) 0.0170(10) 0.0145(10) -0.0031(8) -0.0086(8) 0.0014(8)
C11 0.0268(12) 0.0237(12) 0.0203(11) -0.0041(9) -0.0117(10) 0.0058(10)
C12 0.0305(13) 0.0228(12) 0.0229(12) -0.0050(10) -0.0112(10) 0.0079(10)
C13 0.0254(12) 0.0218(12) 0.0194(11) -0.0051(9) -0.0075(9) 0.0010(9)
C21 0.0256(12) 0.0262(12) 0.0182(11) -0.0049(9) -0.0060(9) 0.0003(10)
C22 0.0214(12) 0.0314(13) 0.0278(13) -0.0097(11) -0.0026(10) -0.0027(10)
C23 0.0201(12) 0.0272(13) 0.0340(13) -0.0115(11) -0.0124(10) 0.0025(10)
C31 0.0217(11) 0.0260(12) 0.0268(12) -0.0116(10) -0.0110(10) 0.0025(9)
C32 0.0269(13) 0.0218(12) 0.0356(14) -0.0106(11) -0.0071(11) -0.0031(10)
C33 0.0314(13) 0.0211(12) 0.0256(12) -0.0018(10) -0.0048(10) -0.0003(10)
N11 0.0215(9) 0.0198(9) 0.0169(9) -0.0043(7) -0.0085(8) -0.0003(7)
N12 0.0199(9) 0.0179(9) 0.0167(9) -0.0042(7) -0.0086(7) 0.0012(7)
N21 0.0224(10) 0.0273(11) 0.0236(10) -0.0049(8) -0.0136(8) 0.0028(8)
N22 0.0188(9) 0.0201(9) 0.0166(9) -0.0054(7) -0.0077(7) 0.0019(7)
N31 0.0297(11) 0.0223(10) 0.0199(10) -0.0011(8) -0.0109(8) 0.0009(8)
N32 0.0204(9) 0.0180(9) 0.0184(9) -0.0031(7) -0.0092(8) 0.0006(7)
S1 0.0243(3) 0.0203(3) 0.0213(3) -0.0068(2) -0.0104(2) 0.0021(2)
O1 0.0294(10) 0.0417(12) 0.0676(15) -0.0291(11) -0.0151(10) 0.0114(9)
O2 0.0400(10) 0.0337(10) 0.0217(9) -0.0054(7) -0.0163(8) -0.0076(8)
O3 0.0427(11) 0.0314(10) 0.0199(9) 0.0001(7) -0.0152(8) -0.0102(8)
C41 0.0305(13) 0.0243(12) 0.0275(13) -0.0037(10) -0.0127(11) -0.0021(10)
F1 0.0401(9) 0.0279(9) 0.0754(13) -0.0191(9) -0.0225(9) 0.0123(7)
F2 0.0427(9) 0.0356(9) 0.0375(9) -0.0116(7) -0.0194(7) -0.0099(7)
F3 0.0607(11) 0.0410(9) 0.0292(8) 0.0072(7) -0.0190(8) -0.0236(8)

loop_
_atom_type_symbol
_atom_type_description
_atom_type_scat_dispersion_real
_atom_type_scat_dispersion_imag
_atom_type_scat_source
C C 0.0033 0.0016 'International Tables Vol C Tables 4.2.6.8 and 6.1.1.4'
H H 0.0000 0.0000 'International Tables Vol C Tables 4.2.6.8 and 6.1.1.4'
N N 0.0061 0.0033 'International Tables Vol C Tables 4.2.6.8 and 6.1.1.4'
O O 0.0106 0.0060 'International Tables Vol C Tables 4.2.6.8 and 6.1.1.4'
F F 0.0171 0.0103 'International Tables Vol C Tables 4.2.6.8 and 6.1.1.4'
S S 0.1246 0.1234 'International Tables Vol C Tables 4.2.6.8 and 6.1.1.4'
Ag Ag -0.8971 1.1015 'International Tables Vol C Tables 4.2.6.8 and 6.1.1.4'

loop_
_geom_angle_atom_site_label_1
_geom_angle_atom_site_label_2
_geom_angle_atom_site_label_3
_geom_angle
_geom_angle_site_symmetry_1
_geom_angle_site_symmetry_3
_geom_angle_publ_flag
N11 Ag1 N31 140.42(7) . 2_666 ?
N11 Ag1 N21 138.91(7) . 2_666 ?
N31 Ag1 N21 79.21(7) 2_666 2_666 ?
N11 Ag1 O1 116.83(7) . . ?
N31 Ag1 O1 75.24(6) 2_666 . ?
N21 Ag1 O1 76.48(7) 2_666 . ?
N11 Ag1 N21 75.47(6) . . ?
N31 Ag1 N21 77.81(6) 2_666 . ?
N21 Ag1 N21 114.72(5) 2_666 . ?
O1 Ag1 N21 148.14(6) . . ?
N11 Ag1 Ag1 112.62(5) . 2_666 ?
N31 Ag1 Ag1 68.42(5) 2_666 2_666 ?
N21 Ag1 Ag1 64.83(5) 2_666 2_666 ?
O1 Ag1 Ag1 130.50(4) . 2_666 ?
N21 Ag1 Ag1 49.88(4) . 2_666 ?
N11 Ag1 O2 78.81(6) . . ?
N31 Ag1 O2 124.59(6) 2_666 . ?
N21 Ag1 O2 84.48(6) 2_666 . ?
O1 Ag1 O2 49.44(5) . . ?
N21 Ag1 O2 154.26(5) . . ?
Ag1 Ag1 O2 144.73(4) 2_666 . ?
N11 Ag1 N31 75.41(6) . . ?
N31 Ag1 N31 116.91(5) 2_666 . ?
N21 Ag1 N31 75.10(6) 2_666 . ?
O1 Ag1 N31 145.89(6) . . ?
N21 Ag1 N31 63.39(6) . . ?
Ag1 Ag1 N31 48.49(4) 2_666 . ?
O2 Ag1 N31 109.01(5) . . ?
N22 C1 N32 114.56(18) . . ?
N22 C1 N12 112.55(18) . . ?
N32 C1 N12 112.31(18) . . ?
N22 C1 H1 105.5 . . ?
N32 C1 H1 105.5 . . ?
N12 C1 H1 105.5 . . ?
N12 C11 C12 107.2(2) . . ?
N12 C11 H11 126.4 . . ?
C12 C11 H11 126.4 . . ?
C11 C12 C13 105.0(2) . . ?
C11 C12 H12 127.5 . . ?
C13 C12 H12 127.5 . . ?
N11 C13 C12 111.5(2) . . ?
N11 C13 H13 124.3 . . ?
C12 C13 H13 124.3 . . ?
N22 C21 C22 107.0(2) . . ?
N22 C21 H21 126.5 . . ?
C22 C21 H21 126.5 . . ?
C21 C22 C23 104.9(2) . . ?
C21 C22 H22 127.6 . . ?
C23 C22 H22 127.6 . . ?
N21 C23 C22 112.2(2) . . ?
N21 C23 H23 123.9 . . ?
C22 C23 H23 123.9 . . ?
N32 C31 C32 107.1(2) . . ?
N32 C31 H31 126.5 . . ?
C32 C31 H31 126.5 . . ?
C31 C32 C33 104.8(2) . . ?
C31 C32 H32 127.6 . . ?
C33 C32 H32 127.6 . . ?
N31 C33 C32 112.2(2) . . ?
N31 C33 H33 123.9 . . ?
C32 C33 H33 123.9 . . ?
C13 N11 N12 104.74(18) . . ?
C13 N11 Ag1 126.47(15) . . ?
N12 N11 Ag1 128.38(14) . . ?
C11 N12 N11 111.64(19) . . ?
C11 N12 C1 123.85(19) . . ?
N11 N12 C1 124.51(18) . . ?
C23 N21 N22 104.20(19) . . ?
C23 N21 Ag1 116.77(16) . 2_666 ?
N22 N21 Ag1 121.46(14) . 2_666 ?
C23 N21 Ag1 133.53(16) . . ?
N22 N21 Ag1 112.94(13) . . ?
Ag1 N21 Ag1 65.28(5) 2_666 . ?
C21 N22 N21 111.75(19) . . ?
C21 N22 C1 124.77(19) . . ?
N21 N22 C1 123.12(18) . . ?
C33 N31 N32 103.8(2) . . ?
C33 N31 Ag1 116.73(16) . 2_666 ?
N32 N31 Ag1 119.17(14) . 2_666 ?
C33 N31 Ag1 139.24(17) . . ?
N32 N31 Ag1 110.87(13) . . ?
Ag1 N31 Ag1 63.09(5) 2_666 . ?
C31 N32 N31 112.13(19) . . ?
C31 N32 C1 123.50(19) . . ?
N31 N32 C1 123.69(19) . . ?
O1 S1 O3 115.19(13) . . ?
O1 S1 O2 115.06(13) . . ?
O3 S1 O2 114.66(11) . . ?
O1 S1 C41 103.06(12) . . ?
O3 S1 C41 102.59(11) . . ?
O2 S1 C41 103.86(11) . . ?
S1 O1 Ag1 101.04(11) . . ?
S1 O2 Ag1 94.46(9) . . ?
F1 C41 F2 107.6(2) . . ?
F1 C41 F3 107.7(2) . . ?
F2 C41 F3 107.7(2) . . ?
F1 C41 S1 111.47(17) . . ?
F2 C41 S1 111.29(17) . . ?
F3 C41 S1 110.87(18) . . ?

loop_
_geom_bond_atom_site_label_1
_geom_bond_atom_site_label_2
_geom_bond_distance
_geom_bond_site_symmetry_2
_geom_bond_publ_flag
Ag1 N11 2.2375(19) . ?
Ag1 N31 2.407(2) 2_666 ?
Ag1 N21 2.413(2) 2_666 ?
Ag1 O1 2.821(2) . ?
Ag1 N21 2.856(2) . ?
Ag1 Ag1 2.8664(4) 2_666 ?
Ag1 O2 2.9710(19) . ?
Ag1 N31 2.989(2) . ?
C1 N22 1.436(3) . ?
C1 N32 1.442(3) . ?
C1 N12 1.462(3) . ?
C1 H1 1.0000 . ?
C11 N12 1.354(3) . ?
C11 C12 1.364(3) . ?
C11 H11 0.9500 . ?
C12 C13 1.404(3) . ?
C12 H12 0.9500 . ?
C13 N11 1.328(3) . ?
C13 H13 0.9500 . ?
C21 N22 1.356(3) . ?
C21 C22 1.363(4) . ?
C21 H21 0.9500 . ?
C22 C23 1.395(4) . ?
C22 H22 0.9500 . ?
C23 N21 1.326(3) . ?
C23 H23 0.9500 . ?
C31 N32 1.349(3) . ?
C31 C32 1.367(4) . ?
C31 H31 0.9500 . ?
C32 C33 1.393(4) . ?
C32 H32 0.9500 . ?
C33 N31 1.332(3) . ?
C33 H33 0.9500 . ?
N11 N12 1.358(3) . ?
N21 N22 1.359(3) . ?
N21 Ag1 2.413(2) 2_666 ?
N31 N32 1.361(3) . ?
N31 Ag1 2.407(2) 2_666 ?
S1 O1 1.435(2) . ?
S1 O3 1.4393(18) . ?
S1 O2 1.4408(18) . ?
S1 C41 1.821(3) . ?
C41 F1 1.326(3) . ?
C41 F2 1.333(3) . ?
C41 F3 1.337(3) . ?

loop_
_geom_torsion_atom_site_label_1
_geom_torsion_atom_site_label_2
_geom_torsion_atom_site_label_3
_geom_torsion_atom_site_label_4
_geom_torsion
_geom_torsion_site_symmetry_1
_geom_torsion_site_symmetry_2
_geom_torsion_site_symmetry_3
_geom_torsion_site_symmetry_4
_geom_torsion_publ_flag
N12 C11 C12 C13 -0.1(3) . . . . ?
C11 C12 C13 N11 0.5(3) . . . . ?
N22 C21 C22 C23 0.3(3) . . . . ?
C21 C22 C23 N21 0.1(3) . . . . ?
N32 C31 C32 C33 -0.2(3) . . . . ?
C31 C32 C33 N31 -0.4(3) . . . . ?
C12 C13 N11 N12 -0.7(3) . . . . ?
C12 C13 N11 Ag1 172.39(16) . . . . ?
N31 Ag1 N11 C13 102.7(2) 2_666 . . . ?
N21 Ag1 N11 C13 -97.1(2) 2_666 . . . ?
O1 Ag1 N11 C13 3.3(2) . . . . ?
N21 Ag1 N11 C13 151.8(2) . . . . ?
Ag1 Ag1 N11 C13 -174.23(17) 2_666 . . . ?
O2 Ag1 N11 C13 -29.23(18) . . . . ?
N31 Ag1 N11 C13 -142.5(2) . . . . ?
N31 Ag1 N11 N12 -85.8(2) 2_666 . . . ?
N21 Ag1 N11 N12 74.3(2) 2_666 . . . ?
O1 Ag1 N11 N12 174.76(16) . . . . ?
N21 Ag1 N11 N12 -36.80(17) . . . . ?
Ag1 Ag1 N11 N12 -2.80(19) 2_666 . . . ?
O2 Ag1 N11 N12 142.20(18) . . . . ?
N31 Ag1 N11 N12 28.96(17) . . . . ?
C12 C11 N12 N11 -0.3(3) . . . . ?
C12 C11 N12 C1 179.3(2) . . . . ?
C13 N11 N12 C11 0.6(2) . . . . ?
Ag1 N11 N12 C11 -172.28(15) . . . . ?
C13 N11 N12 C1 -179.0(2) . . . . ?
Ag1 N11 N12 C1 8.1(3) . . . . ?
N22 C1 N12 C11 -120.8(2) . . . . ?
N32 C1 N12 C11 108.1(2) . . . . ?
N22 C1 N12 N11 58.7(3) . . . . ?
N32 C1 N12 N11 -72.3(3) . . . . ?
C22 C23 N21 N22 -0.4(3) . . . . ?
C22 C23 N21 Ag1 -137.38(18) . . . 2_666 ?
C22 C23 N21 Ag1 142.22(19) . . . . ?
N11 Ag1 N21 C23 -118.2(2) . . . . ?
N31 Ag1 N21 C23 32.3(2) 2_666 . . . ?
N21 Ag1 N21 C23 104.3(2) 2_666 . . . ?
O1 Ag1 N21 C23 -0.4(3) . . . . ?
Ag1 Ag1 N21 C23 104.3(2) 2_666 . . . ?
O2 Ag1 N21 C23 -120.4(2) . . . . ?
N31 Ag1 N21 C23 161.1(2) . . . . ?
N11 Ag1 N21 N22 22.13(14) . . . . ?
N31 Ag1 N21 N22 172.65(16) 2_666 . . . ?
N21 Ag1 N21 N22 -115.41(16) 2_666 . . . ?
O1 Ag1 N21 N22 139.93(14) . . . . ?
Ag1 Ag1 N21 N22 -115.41(16) 2_666 . . . ?
O2 Ag1 N21 N22 19.9(2) . . . . ?
N31 Ag1 N21 N22 -58.58(14) . . . . ?
N11 Ag1 N21 Ag1 137.55(7) . . . 2_666 ?
N31 Ag1 N21 Ag1 -71.93(6) 2_666 . . 2_666 ?
N21 Ag1 N21 Ag1 0.0 2_666 . . 2_666 ?
O1 Ag1 N21 Ag1 -104.66(11) . . . 2_666 ?
O2 Ag1 N21 Ag1 135.28(11) . . . 2_666 ?
N31 Ag1 N21 Ag1 56.83(5) . . . 2_666 ?
C22 C21 N22 N21 -0.6(3) . . . . ?
C22 C21 N22 C1 -173.8(2) . . . . ?
C23 N21 N22 C21 0.6(3) . . . . ?
Ag1 N21 N22 C21 135.00(17) 2_666 . . . ?
Ag1 N21 N22 C21 -150.86(16) . . . . ?
C23 N21 N22 C1 174.0(2) . . . . ?
Ag1 N21 N22 C1 -51.6(3) 2_666 . . . ?
Ag1 N21 N22 C1 22.5(2) . . . . ?
N32 C1 N22 C21 -129.1(2) . . . . ?
N12 C1 N22 C21 101.0(2) . . . . ?
N32 C1 N22 N21 58.4(3) . . . . ?
N12 C1 N22 N21 -71.6(3) . . . . ?
C32 C33 N31 N32 0.8(3) . . . . ?
C32 C33 N31 Ag1 134.03(18) . . . 2_666 ?
C32 C33 N31 Ag1 -147.03(19) . . . . ?
N11 Ag1 N31 C33 119.9(3) . . . . ?
N31 Ag1 N31 C33 -100.6(3) 2_666 . . . ?
N21 Ag1 N31 C33 -31.2(2) 2_666 . . . ?
O1 Ag1 N31 C33 3.3(3) . . . . ?
N21 Ag1 N31 C33 -159.3(3) . . . . ?
Ag1 Ag1 N31 C33 -100.6(3) 2_666 . . . ?
O2 Ag1 N31 C33 47.4(3) . . . . ?
N11 Ag1 N31 N32 -26.51(14) . . . . ?
N31 Ag1 N31 N32 113.04(15) 2_666 . . . ?
N21 Ag1 N31 N32 -177.58(15) 2_666 . . . ?
O1 Ag1 N31 N32 -143.08(13) . . . . ?
N21 Ag1 N31 N32 54.31(14) . . . . ?
Ag1 Ag1 N31 N32 113.04(15) 2_666 . . . ?
O2 Ag1 N31 N32 -98.94(14) . . . . ?
N11 Ag1 N31 Ag1 -139.55(7) . . . 2_666 ?
N31 Ag1 N31 Ag1 0.0 2_666 . . 2_666 ?
N21 Ag1 N31 Ag1 69.38(6) 2_666 . . 2_666 ?
O1 Ag1 N31 Ag1 103.88(10) . . . 2_666 ?
N21 Ag1 N31 Ag1 -58.73(5) . . . 2_666 ?
O2 Ag1 N31 Ag1 148.02(4) . . . 2_666 ?
C32 C31 N32 N31 0.7(3) . . . . ?
C32 C31 N32 C1 171.5(2) . . . . ?
C33 N31 N32 C31 -0.9(3) . . . . ?
Ag1 N31 N32 C31 -132.74(17) 2_666 . . . ?
Ag1 N31 N32 C31 157.25(15) . . . . ?
C33 N31 N32 C1 -171.6(2) . . . . ?
Ag1 N31 N32 C1 56.5(2) 2_666 . . . ?
Ag1 N31 N32 C1 -13.5(2) . . . . ?
N22 C1 N32 C31 128.1(2) . . . . ?
N12 C1 N32 C31 -101.9(2) . . . . ?
N22 C1 N32 N31 -62.2(3) . . . . ?
N12 C1 N32 N31 67.9(3) . . . . ?
O3 S1 O1 Ag1 -136.72(10) . . . . ?
O2 S1 O1 Ag1 0.07(14) . . . . ?
C41 S1 O1 Ag1 112.40(10) . . . . ?
N11 Ag1 O1 S1 -44.05(14) . . . . ?
N31 Ag1 O1 S1 176.49(13) 2_666 . . . ?
N21 Ag1 O1 S1 94.29(12) 2_666 . . . ?
N21 Ag1 O1 S1 -150.38(9) . . . . ?
Ag1 Ag1 O1 S1 132.98(8) 2_666 . . . ?
O2 Ag1 O1 S1 -0.04(8) . . . . ?
N31 Ag1 O1 S1 60.03(16) . . . . ?
O1 S1 O2 Ag1 -0.06(13) . . . . ?
O3 S1 O2 Ag1 136.96(9) . . . . ?
C41 S1 O2 Ag1 -111.93(10) . . . . ?
N11 Ag1 O2 S1 140.84(10) . . . . ?
N31 Ag1 O2 S1 -4.04(12) 2_666 . . . ?
N21 Ag1 O2 S1 -76.88(9) 2_666 . . . ?
O1 Ag1 O2 S1 0.04(8) . . . . ?
N21 Ag1 O2 S1 143.07(11) . . . . ?
Ag1 Ag1 O2 S1 -105.64(8) 2_666 . . . ?
N31 Ag1 O2 S1 -149.03(8) . . . . ?
O1 S1 C41 F1 178.0(2) . . . . ?
O3 S1 C41 F1 58.1(2) . . . . ?
O2 S1 C41 F1 -61.6(2) . . . . ?
O1 S1 C41 F2 57.9(2) . . . . ?
O3 S1 C41 F2 -62.0(2) . . . . ?
O2 S1 C41 F2 178.26(17) . . . . ?
O1 S1 C41 F3 -62.0(2) . . . . ?
O3 S1 C41 F3 178.06(17) . . . . ?
O2 S1 C41 F3 58.4(2) . . . . ?
